data_7128790
loop_
_publ_author_name
'Chang, Fei-Fan'
'Feng, Fan-da'
'Geng, Jiao'
'Huang, Wei'

_publ_section_title
;
 Self-assembly and luminescence of trinuclear lanthanide based
 supramolecular circular helicates.
;
_journal_issue 73
_journal_name_full 'Chemical communications (Cambridge, England)'
_journal_page_first 9220
_journal_page_last 9223
_journal_paper_doi 10.1039/d1cc03376j
_journal_volume 57
_journal_year 2021
_chemical_formula_moiety 'C153 H136 Cl17 Dy3 N12 O18'
_chemical_formula_sum 'C153 H136 Cl17 Dy3 N12 O18'
_chemical_formula_weight 3520.88
_space_group_crystal_system monoclinic
_space_group_IT_number 15
_space_group_name_Hall '-C 2yc'
_space_group_name_H-M_alt 'C 1 2/c 1'
_atom_sites_solution_hydrogens mixed
_audit_creation_method SHELXL-2014/7
_audit_update_record
;
2021-05-28 deposited with the CCDC.	2021-08-11 downloaded from the CCDC.
;
_cell_angle_alpha 90
_cell_angle_beta 90.0890(10)
_cell_angle_gamma 90
_cell_formula_units_Z 4
_cell_length_a 18.1226(11)
_cell_length_b 30.5452(19)
_cell_length_c 30.1797(18)
_cell_measurement_reflns_used 9950
_cell_measurement_temperature 150(2)
_cell_measurement_theta_max 25.2865
_cell_measurement_theta_min 2.2945
_cell_volume 16706.2(18)
_computing_cell_refinement SMART
_computing_data_collection 'SMART (BRUKER 2000)'
_computing_data_reduction 'SAINT (BRUKER 2000)'
_computing_molecular_graphics SHELXTL
_computing_publication_material SHELXTL
_computing_structure_refinement 'SHELXL-2014/7 (Sheldrick, 2014)'
_computing_structure_solution 'SHELXTL (BRUKER 2000)'
_diffrn_ambient_temperature 150(2)
_diffrn_measured_fraction_theta_full 0.999
_diffrn_measured_fraction_theta_max 0.999
_diffrn_measurement_device_type 'Bruker CCD area detector'
_diffrn_measurement_method '\f and \w scans'
_diffrn_radiation_type MoK\a
_diffrn_radiation_wavelength 0.71073
_diffrn_reflns_av_R_equivalents 0.0976
_diffrn_reflns_av_unetI/netI 0.1194
_diffrn_reflns_Laue_measured_fraction_full 0.999
_diffrn_reflns_Laue_measured_fraction_max 0.999
_diffrn_reflns_limit_h_max 21
_diffrn_reflns_limit_h_min -21
_diffrn_reflns_limit_k_max 35
_diffrn_reflns_limit_k_min -36
_diffrn_reflns_limit_l_max 35
_diffrn_reflns_limit_l_min -25
_diffrn_reflns_number 49211
_diffrn_reflns_point_group_measured_fraction_full 0.999
_diffrn_reflns_point_group_measured_fraction_max 0.999
_diffrn_reflns_theta_full 25.005
_diffrn_reflns_theta_max 25.005
_diffrn_reflns_theta_min 2.248
_diffrn_source 'sealed tube'
_exptl_absorpt_coefficient_mu 1.661
_exptl_absorpt_correction_T_max 0.876
_exptl_absorpt_correction_T_min 0.847
_exptl_absorpt_correction_type multi-scan
_exptl_absorpt_process_details 'SADABS, Bruker(2000)'
_exptl_crystal_colour yellow
_exptl_crystal_density_diffrn 1.400
_exptl_crystal_density_method 'not measured'
_exptl_crystal_description block
_exptl_crystal_F_000 7076
_exptl_crystal_size_max 0.100
_exptl_crystal_size_mid 0.100
_exptl_crystal_size_min 0.080
_refine_diff_density_max 1.983
_refine_diff_density_min -1.212
_refine_diff_density_rms 0.153
_refine_ls_extinction_method none
_refine_ls_goodness_of_fit_ref 1.018
_refine_ls_hydrogen_treatment constr
_refine_ls_matrix_type full
_refine_ls_number_parameters 910
_refine_ls_number_reflns 14710
_refine_ls_number_restraints 3
_refine_ls_restrained_S_all 1.018
_refine_ls_R_factor_all 0.1259
_refine_ls_R_factor_gt 0.0710
_refine_ls_shift/su_max 0.001
_refine_ls_shift/su_mean 0.000
_refine_ls_structure_factor_coef Fsqd
_refine_ls_weighting_details 'w=1/[\s^2^(Fo^2^)+(0.1014P)^2^] where P=(Fo^2^+2Fc^2^)/3'
_refine_ls_weighting_scheme calc
_refine_ls_wR_factor_gt 0.1720
_refine_ls_wR_factor_ref 0.1943
_reflns_Friedel_coverage 0.000
_reflns_number_gt 8648
_reflns_number_total 14710
_reflns_threshold_expression 'I > 2\s(I)'
_cod_data_source_file d1cc03376j2.cif
_cod_data_source_block 2
_cod_depositor_comments 'Adding full bibliography for 7128789--7128791.cif.'
_cod_original_sg_symbol_H-M 'C 2/c'
_cod_database_code 7128790
_shelx_shelxl_version_number 2014/7
_shelx_space_group_comment
;
The symmetry employed for this shelxl refinement is uniquely defined
by the following loop, which should always be used as a source of
symmetry information in preference to the above space-group names.
They are only intended as comments.
;
_shelx_estimated_absorpt_t_min 0.851
_shelx_estimated_absorpt_t_max 0.879

loop_
_space_group_symop_operation_xyz
'x, y, z'
'-x, y, -z+1/2'
'x+1/2, y+1/2, z'
'-x+1/2, y+1/2, -z+1/2'
'-x, -y, -z'
'x, -y, z-1/2'
'-x+1/2, -y+1/2, -z'
'x+1/2, -y+1/2, z-1/2'

loop_
_atom_site_label
_atom_site_type_symbol
_atom_site_fract_x
_atom_site_fract_y
_atom_site_fract_z
_atom_site_U_iso_or_equiv
_atom_site_adp_type
_atom_site_occupancy
_atom_site_site_symmetry_order
_atom_site_calc_flag
_atom_site_refinement_flags_posn
_atom_site_refinement_flags_adp
_atom_site_refinement_flags_occupancy
_atom_site_disorder_assembly
_atom_site_disorder_group
Dy1 Dy 0.5000 0.08640(2) 0.2500 0.02983(18) Uani 1 2 d S T P . .
Dy2 Dy 0.33962(2) 0.31244(2) 0.15646(2) 0.02816(14) Uani 1 1 d . . . . .
C1 C 0.3057(5) 0.4197(3) 0.1448(3) 0.034(2) Uani 1 1 d . . . . .
C2 C 0.3453(5) 0.4581(3) 0.1346(3) 0.040(2) Uani 1 1 d . . . . .
C3 C 0.3090(6) 0.4948(3) 0.1191(3) 0.043(3) Uani 1 1 d . . . . .
H3 H 0.3361 0.5209 0.1133 0.051 Uiso 1 1 calc R U . . .
C4 C 0.2346(6) 0.4940(3) 0.1121(3) 0.042(3) Uani 1 1 d . . . . .
C5 C 0.1952(5) 0.4576(4) 0.1191(3) 0.044(3) Uani 1 1 d . . . . .
H5 H 0.1435 0.4578 0.1139 0.053 Uiso 1 1 calc R U . . .
C6 C 0.2299(5) 0.4191(3) 0.1342(3) 0.036(2) Uani 1 1 d . . . . .
C7 C 0.4276(5) 0.4580(3) 0.1418(3) 0.042(3) Uani 1 1 d . . . . .
H7A H 0.4386 0.4557 0.1739 0.050 Uiso 1 1 calc R U . . .
H7B H 0.4491 0.4857 0.1307 0.050 Uiso 1 1 calc R U . . .
C8 C 0.5399(5) 0.4103(3) 0.1320(3) 0.039(2) Uani 1 1 d . . . . .
H8A H 0.5735 0.4319 0.1181 0.047 Uiso 1 1 calc R U . . .
H8B H 0.5437 0.4137 0.1645 0.047 Uiso 1 1 calc R U . . .
C9 C 0.5635(5) 0.3649(3) 0.1193(3) 0.034(2) Uani 1 1 d . . . . .
C10 C 0.5186(5) 0.3289(3) 0.1303(3) 0.029(2) Uani 1 1 d . . . . .
C11 C 0.5396(5) 0.2864(3) 0.1203(3) 0.029(2) Uani 1 1 d . . . . .
C12 C 0.6057(5) 0.2795(3) 0.0997(3) 0.037(2) Uani 1 1 d . . . . .
H12 H 0.6207 0.2506 0.0925 0.044 Uiso 1 1 calc R U . . .
C13 C 0.6510(5) 0.3146(3) 0.0892(3) 0.038(2) Uani 1 1 d . . . . .
C14 C 0.6297(6) 0.3567(4) 0.0979(3) 0.044(3) Uani 1 1 d . . . . .
H14 H 0.6604 0.3804 0.0891 0.053 Uiso 1 1 calc R U . . .
C15 C 0.4938(5) 0.2488(3) 0.1318(3) 0.027(2) Uani 1 1 d . . . . .
H15 H 0.5146 0.2207 0.1266 0.033 Uiso 1 1 calc R U . . .
C16 C 0.1895(5) 0.3792(4) 0.1370(3) 0.042(3) Uani 1 1 d . . . . .
H16 H 0.1383 0.3812 0.1305 0.050 Uiso 1 1 calc R U . . .
C17 C 0.2332(5) 0.2723(3) 0.0768(3) 0.033(2) Uani 1 1 d . . . . .
C18 C 0.1682(5) 0.2482(3) 0.0743(3) 0.034(2) Uani 1 1 d . . . . .
C19 C 0.1206(6) 0.2540(3) 0.0373(3) 0.045(3) Uani 1 1 d . . . . .
H19 H 0.0762 0.2376 0.0351 0.054 Uiso 1 1 calc R U . . .
C20 C 0.1393(6) 0.2834(4) 0.0049(3) 0.043(3) Uani 1 1 d . . . . .
C21 C 0.2028(6) 0.3071(3) 0.0064(3) 0.039(3) Uani 1 1 d . . . . .
H21 H 0.2149 0.3264 -0.0172 0.047 Uiso 1 1 calc R U . . .
C22 C 0.2504(5) 0.3030(3) 0.0428(3) 0.031(2) Uani 1 1 d . . . . .
C23 C 0.1520(6) 0.2157(3) 0.1098(3) 0.043(3) Uani 1 1 d . . . . .
H23A H 0.1906 0.1928 0.1100 0.051 Uiso 1 1 calc R U . . .
H23B H 0.1040 0.2015 0.1038 0.051 Uiso 1 1 calc R U . . .
C24 C 0.1559(6) 0.2044(3) 0.1921(3) 0.043(3) Uani 1 1 d . . . . .
H24A H 0.1069 0.1909 0.1972 0.051 Uiso 1 1 calc R U . . .
H24B H 0.1903 0.1809 0.1830 0.051 Uiso 1 1 calc R U . . .
C25 C 0.1827(5) 0.2243(3) 0.2345(3) 0.035(2) Uani 1 1 d . . . . .
C26 C 0.2415(5) 0.2541(3) 0.2339(3) 0.031(2) Uani 1 1 d . . . . .
C27 C 0.2709(5) 0.2713(3) 0.2733(3) 0.033(2) Uani 1 1 d . . . . .
C28 C 0.2423(6) 0.2572(4) 0.3142(3) 0.046(3) Uani 1 1 d . . . . .
H28 H 0.2616 0.2683 0.3412 0.056 Uiso 1 1 calc R U . . .
C29 C 0.1864(5) 0.2271(3) 0.3143(3) 0.040(3) Uani 1 1 d . . . . .
C30 C 0.1562(5) 0.2116(3) 0.2752(3) 0.042(3) Uani 1 1 d . . . . .
H30 H 0.1161 0.1916 0.2765 0.051 Uiso 1 1 calc R U . . .
C31 C 0.3324(5) 0.3021(3) 0.2738(3) 0.038(3) Uani 1 1 d . . . . .
H31 H 0.3493 0.3112 0.3022 0.046 Uiso 1 1 calc R U . . .
C32 C 0.4306(4) 0.3461(3) 0.2508(3) 0.028(2) Uani 1 1 d . . . . .
H32A H 0.4246 0.3594 0.2805 0.033 Uiso 1 1 calc R U . . .
H32B H 0.4350 0.3699 0.2288 0.033 Uiso 1 1 calc R U . . .
C33 C 0.5000 0.3175(4) 0.2500 0.028(3) Uani 1 2 d S T P . .
H33A H 0.5010 0.2984 0.2766 0.034 Uiso 0.5 1 calc R U P . .
H33B H 0.4990 0.2984 0.2234 0.034 Uiso 0.5 1 calc R U P . .
C34 C 0.3132(6) 0.3322(3) 0.0455(3) 0.041(3) Uani 1 1 d . . . . .
H34 H 0.3271 0.3475 0.0194 0.049 Uiso 1 1 calc R U . . .
C35 C 0.4514(5) 0.4218(3) 0.0678(3) 0.037(2) Uani 1 1 d . . . . .
H35A H 0.3979 0.4236 0.0614 0.044 Uiso 1 1 calc R U . . .
H35B H 0.4698 0.3942 0.0547 0.044 Uiso 1 1 calc R U . . .
C36 C 0.4900(6) 0.4603(3) 0.0446(3) 0.052(3) Uani 1 1 d . . . . .
H36A H 0.4640 0.4661 0.0163 0.062 Uiso 1 1 calc R U . . .
H36B H 0.4845 0.4867 0.0634 0.062 Uiso 1 1 calc R U . . .
C37 C 0.5721(6) 0.4540(4) 0.0346(4) 0.059(3) Uani 1 1 d . . . . .
C38 C 0.5940(6) 0.4220(4) 0.0042(4) 0.061(3) Uani 1 1 d . . . . .
H38 H 0.5580 0.4042 -0.0100 0.073 Uiso 1 1 calc R U . . .
C39 C 0.6644(8) 0.4165(6) -0.0048(5) 0.094(5) Uani 1 1 d . . . . .
H39 H 0.6777 0.3941 -0.0252 0.113 Uiso 1 1 calc R U . . .
C40 C 0.7168(10) 0.4399(8) 0.0126(6) 0.125(8) Uani 1 1 d . . . . .
H40 H 0.7665 0.4351 0.0040 0.150 Uiso 1 1 calc R U . . .
C41 C 0.7009(8) 0.4720(6) 0.0436(5) 0.102(7) Uani 1 1 d . . . . .
H41 H 0.7394 0.4884 0.0572 0.122 Uiso 1 1 calc R U . . .
C42 C 0.6240(8) 0.4801(5) 0.0551(4) 0.083(5) Uani 1 1 d . . . . .
H42 H 0.6104 0.5022 0.0756 0.100 Uiso 1 1 calc R U . . .
C43 C 0.0835(6) 0.2667(4) 0.1568(3) 0.057(3) Uani 1 1 d . . . . .
H43A H 0.0871 0.2885 0.1326 0.068 Uiso 1 1 calc R U . . .
H43B H 0.0392 0.2487 0.1510 0.068 Uiso 1 1 calc R U . . .
C44 C 0.0729(8) 0.2900(5) 0.1982(4) 0.084(4) Uani 1 1 d . . . . .
H44A H 0.1204 0.3031 0.2076 0.100 Uiso 1 1 calc R U . . .
H44B H 0.0576 0.2689 0.2213 0.100 Uiso 1 1 calc R U . . .
C45 C 0.0138(8) 0.3268(5) 0.1947(5) 0.078(4) Uani 1 1 d . . . . .
C46 C -0.0578(7) 0.3197(5) 0.1849(5) 0.086(5) Uani 1 1 d . . . . .
H46 H -0.0734 0.2901 0.1825 0.104 Uiso 1 1 calc R U . . .
C47 C -0.1119(10) 0.3526(7) 0.1780(5) 0.110(5) Uani 1 1 d . U . . .
H47 H -0.1613 0.3455 0.1703 0.131 Uiso 1 1 calc R U . . .
C48 C -0.0883(12) 0.3970(7) 0.1832(6) 0.126(7) Uani 1 1 d . U . . .
H48 H -0.1225 0.4204 0.1796 0.152 Uiso 1 1 calc R U . . .
C49 C -0.0158(11) 0.4056(7) 0.1934(6) 0.116(6) Uani 1 1 d . U . . .
H49 H -0.0007 0.4352 0.1968 0.139 Uiso 1 1 calc R U . . .
C50 C 0.0400(9) 0.3703(5) 0.1993(5) 0.102(5) Uani 1 1 d . U . . .
H50 H 0.0902 0.3766 0.2059 0.122 Uiso 1 1 calc R U . . .
C51 C 0.3973(5) 0.2070(3) 0.1593(3) 0.031(2) Uani 1 1 d . . . . .
H51A H 0.4213 0.1841 0.1411 0.037 Uiso 1 1 calc R U . . .
H51B H 0.3439 0.2067 0.1526 0.037 Uiso 1 1 calc R U . . .
C52 C 0.4095(5) 0.1972(3) 0.2085(3) 0.034(2) Uani 1 1 d . . . . .
H52A H 0.4624 0.1907 0.2136 0.041 Uiso 1 1 calc R U . . .
H52B H 0.3966 0.2234 0.2261 0.041 Uiso 1 1 calc R U . . .
C53 C 0.3633(5) 0.1585(3) 0.2244(3) 0.033(2) Uani 1 1 d . . . . .
H53A H 0.3121 0.1682 0.2304 0.039 Uiso 1 1 calc R U . . .
H53B H 0.3617 0.1355 0.2013 0.039 Uiso 1 1 calc R U . . .
C54 C 0.3682(5) 0.1518(3) 0.3016(3) 0.032(2) Uani 1 1 d . . . . .
H54 H 0.3248 0.1692 0.3000 0.038 Uiso 1 1 calc R U . . .
C55 C 0.3935(5) 0.1409(3) 0.3454(3) 0.026(2) Uani 1 1 d . . . . .
C56 C 0.4618(5) 0.1214(3) 0.3533(3) 0.029(2) Uani 1 1 d . . . . .
C57 C 0.4860(5) 0.1126(3) 0.3974(3) 0.032(2) Uani 1 1 d . . . . .
C58 C 0.4430(5) 0.1246(3) 0.4325(3) 0.034(2) Uani 1 1 d . . . . .
H58 H 0.4587 0.1189 0.4620 0.041 Uiso 1 1 calc R U . . .
C59 C 0.3757(5) 0.1452(3) 0.4244(3) 0.042(3) Uani 1 1 d . . . . .
C60 C 0.3505(5) 0.1537(3) 0.3823(3) 0.038(2) Uani 1 1 d . . . . .
H60 H 0.3045 0.1680 0.3779 0.045 Uiso 1 1 calc R U . . .
C61 C 0.5629(5) 0.0937(3) 0.4037(3) 0.033(2) Uani 1 1 d . . . . .
H61A H 0.5999 0.1164 0.3964 0.039 Uiso 1 1 calc R U . . .
H61B H 0.5697 0.0856 0.4352 0.039 Uiso 1 1 calc R U . . .
C62 C 0.6586(5) 0.0462(3) 0.3687(3) 0.045(3) Uani 1 1 d . . . . .
H62A H 0.6830 0.0745 0.3621 0.054 Uiso 1 1 calc R U . . .
H62B H 0.6800 0.0347 0.3965 0.054 Uiso 1 1 calc R U . . .
C63 C 0.6740(5) 0.0145(4) 0.3316(3) 0.043(3) Uani 1 1 d . . . . .
C64 C 0.6376(5) 0.0242(3) 0.2895(3) 0.038(2) Uani 1 1 d . . . . .
C65 C 0.6510(6) -0.0045(4) 0.2538(3) 0.052(3) Uani 1 1 d . . . . .
C66 C 0.7027(6) -0.0381(4) 0.2584(4) 0.070(4) Uani 1 1 d . . . . .
H66 H 0.7127 -0.0568 0.2340 0.084 Uiso 1 1 calc R U . . .
C67 C 0.7386(6) -0.0444(4) 0.2968(4) 0.068(4) Uani 1 1 d . . . . .
C68 C 0.7233(6) -0.0183(4) 0.3343(4) 0.061(3) Uani 1 1 d . . . . .
H68 H 0.7479 -0.0239 0.3615 0.073 Uiso 1 1 calc R U . . .
C69 C 0.3914(7) 0.0009(4) 0.2869(4) 0.065(4) Uani 1 1 d . . . . .
H69 H 0.3786 -0.0179 0.3107 0.078 Uiso 1 1 calc R U . . .
C70 C 0.5333(6) 0.0154(3) 0.3875(3) 0.040(3) Uani 1 1 d . . . . .
H70A H 0.5440 -0.0085 0.3663 0.048 Uiso 1 1 calc R U . . .
H70B H 0.4801 0.0225 0.3852 0.048 Uiso 1 1 calc R U . . .
C71 C 0.5498(7) -0.0007(4) 0.4347(4) 0.059(3) Uani 1 1 d . . . . .
H71A H 0.6034 0.0019 0.4405 0.071 Uiso 1 1 calc R U . . .
H71B H 0.5237 0.0182 0.4562 0.071 Uiso 1 1 calc R U . . .
C72 C 0.5265(8) -0.0475(4) 0.4419(4) 0.060(3) Uani 1 1 d . . . . .
C73 C 0.5803(8) -0.0791(4) 0.4296(4) 0.074(4) Uani 1 1 d . . . . .
H73 H 0.6275 -0.0702 0.4193 0.089 Uiso 1 1 calc R U . . .
C74 C 0.5617(9) -0.1241(5) 0.4329(4) 0.082(4) Uani 1 1 d . . . . .
H74 H 0.5956 -0.1463 0.4244 0.099 Uiso 1 1 calc R U . . .
C75 C 0.4911(9) -0.1346(5) 0.4495(4) 0.082(4) Uani 1 1 d . U . . .
H75 H 0.4784 -0.1646 0.4523 0.098 Uiso 1 1 calc R U . . .
C76 C 0.4398(8) -0.1041(5) 0.4616(4) 0.072(4) Uani 1 1 d . U . . .
H76 H 0.3924 -0.1121 0.4724 0.087 Uiso 1 1 calc R U . . .
C77 C 0.4616(7) -0.0601(5) 0.4571(4) 0.065(4) Uani 1 1 d . . . . .
H77 H 0.4275 -0.0380 0.4656 0.078 Uiso 1 1 calc R U . . .
Cl1 Cl 0.18865(18) 0.54163(10) 0.09490(11) 0.0713(10) Uani 1 1 d . . . . .
Cl2 Cl 0.73630(16) 0.30502(11) 0.06343(10) 0.0660(9) Uani 1 1 d . . . . .
Cl3 Cl 0.07872(17) 0.28944(12) -0.03998(8) 0.0661(9) Uani 1 1 d . . . . .
Cl4 Cl 0.1501(2) 0.21000(13) 0.36479(10) 0.0815(11) Uani 1 1 d . . . . .
Cl5 Cl 0.32160(16) 0.16178(12) 0.46918(9) 0.0671(9) Uani 1 1 d . . . . .
Cl6 Cl 0.8004(2) -0.08791(14) 0.30237(16) 0.1168(17) Uani 1 1 d . . . . .
Cl7 Cl 1.0000 0.9685(6) 0.2500 0.399(7) Uani 1 2 d S T P . .
Cl8 Cl 0.7735(5) 0.1196(3) 0.4186(3) 0.252(4) Uani 1 1 d . . . . .
Cl9 Cl 0.7188(7) 0.0646(4) 0.4862(5) 0.399(7) Uani 1 1 d . . . . .
N1 N 0.4618(4) 0.4195(2) 0.1175(2) 0.0363(19) Uani 1 1 d . . . . .
N2 N 0.4282(4) 0.2497(2) 0.1482(2) 0.0339(19) Uani 1 1 d . . . . .
N3 N 0.1495(4) 0.2379(2) 0.1548(2) 0.0335(19) Uani 1 1 d . . . . .
N4 N 0.3661(4) 0.3184(2) 0.2404(2) 0.0296(18) Uani 1 1 d . . . . .
N5 N 0.3968(4) 0.1410(2) 0.2649(2) 0.0314(18) Uani 1 1 d . . . . .
N6 N 0.5765(4) 0.0541(2) 0.3753(2) 0.0369(19) Uani 1 1 d . . . . .
O1 O 0.3400(3) 0.3876(2) 0.16292(19) 0.0343(15) Uani 1 1 d . . . . .
O2 O 0.4552(3) 0.33736(19) 0.15069(18) 0.0294(14) Uani 1 1 d . . . . .
H2A H 0.4470 0.3677 0.1425 0.044 Uiso 1 1 d R U . . .
O3 O 0.2785(3) 0.2662(2) 0.11014(19) 0.0353(15) Uani 1 1 d . . . . .
O4 O 0.2692(3) 0.2671(2) 0.19582(18) 0.0348(15) Uani 1 1 d . . . . .
H4A H 0.2232 0.2711 0.1798 0.052 Uiso 1 1 d R U . . .
O5 O 0.2119(3) 0.3424(2) 0.1469(2) 0.0441(17) Uani 1 1 d . . . . .
O6 O 0.3500(3) 0.3385(2) 0.0796(2) 0.0413(17) Uani 1 1 d . . . . .
O7 O 0.5063(3) 0.1108(2) 0.32030(18) 0.0331(15) Uani 1 1 d . . . . .
O8 O 0.5973(3) 0.0570(2) 0.28626(19) 0.0379(16) Uani 1 1 d . . . . .
O9 O 0.4411(4) 0.0266(3) 0.2938(2) 0.055(2) Uani 1 1 d . . . . .

loop_
_atom_site_aniso_label
_atom_site_aniso_U_11
_atom_site_aniso_U_22
_atom_site_aniso_U_33
_atom_site_aniso_U_23
_atom_site_aniso_U_13
_atom_site_aniso_U_12
Dy1 0.0419(4) 0.0309(4) 0.0167(3) 0.000 -0.0047(3) 0.000
Dy2 0.0336(3) 0.0281(3) 0.0229(2) 0.0045(2) -0.00393(18) 0.0007(2)
C1 0.047(6) 0.034(6) 0.021(5) -0.001(4) 0.000(4) 0.005(5)
C2 0.044(6) 0.042(6) 0.034(5) 0.000(5) 0.000(5) 0.002(5)
C3 0.056(7) 0.021(5) 0.051(7) 0.007(5) 0.019(6) 0.006(5)
C4 0.050(7) 0.029(6) 0.048(6) 0.010(5) 0.008(5) 0.017(5)
C5 0.034(6) 0.062(8) 0.036(6) 0.004(5) 0.002(5) 0.018(6)
C6 0.040(6) 0.033(6) 0.033(5) 0.007(5) -0.001(5) 0.008(5)
C7 0.066(7) 0.028(6) 0.031(5) -0.002(4) 0.008(5) 0.004(5)
C8 0.041(6) 0.040(6) 0.037(6) 0.013(5) -0.004(5) -0.011(5)
C9 0.038(6) 0.031(6) 0.034(5) 0.007(4) -0.008(5) 0.005(5)
C10 0.041(6) 0.025(5) 0.022(5) 0.006(4) -0.011(4) -0.007(4)
C11 0.039(5) 0.029(5) 0.020(4) 0.005(4) -0.005(4) 0.008(5)
C12 0.040(6) 0.043(6) 0.027(5) 0.012(5) 0.002(5) 0.000(5)
C13 0.041(6) 0.044(6) 0.030(5) -0.003(5) 0.000(4) 0.010(5)
C14 0.046(6) 0.045(7) 0.041(6) 0.014(5) -0.008(5) -0.009(5)
C15 0.037(5) 0.023(5) 0.023(5) 0.004(4) -0.011(4) 0.008(4)
C16 0.036(6) 0.059(8) 0.031(5) 0.001(5) -0.004(4) 0.019(6)
C17 0.051(6) 0.030(6) 0.017(5) -0.004(4) 0.004(4) 0.006(5)
C18 0.044(6) 0.037(6) 0.022(5) -0.005(4) -0.008(4) -0.007(5)
C19 0.061(7) 0.048(7) 0.025(5) -0.012(5) 0.008(5) -0.014(6)
C20 0.053(7) 0.052(7) 0.024(5) -0.002(5) -0.008(5) 0.005(6)
C21 0.066(7) 0.033(6) 0.019(5) 0.000(4) -0.001(5) 0.011(5)
C22 0.045(6) 0.019(5) 0.030(5) 0.001(4) 0.000(4) 0.008(4)
C23 0.055(7) 0.040(6) 0.033(5) -0.010(5) -0.003(5) -0.024(5)
C24 0.056(7) 0.039(6) 0.032(6) 0.005(5) 0.001(5) -0.005(5)
C25 0.035(5) 0.035(6) 0.036(6) 0.010(5) 0.004(4) -0.006(5)
C26 0.044(6) 0.027(5) 0.023(5) 0.011(4) 0.002(4) 0.007(5)
C27 0.030(5) 0.034(6) 0.036(6) 0.002(4) -0.004(4) 0.004(4)
C28 0.058(7) 0.053(7) 0.028(5) 0.006(5) -0.001(5) 0.014(6)
C29 0.046(6) 0.051(7) 0.023(5) 0.007(5) 0.009(5) -0.003(5)
C30 0.043(6) 0.043(6) 0.042(6) 0.006(5) 0.000(5) -0.006(5)
C31 0.055(6) 0.032(6) 0.027(5) 0.001(4) -0.009(5) 0.021(5)
C32 0.032(5) 0.023(5) 0.028(5) -0.007(4) -0.008(4) 0.002(4)
C33 0.016(6) 0.039(8) 0.030(7) 0.000 -0.012(5) 0.000
C34 0.060(7) 0.036(6) 0.027(5) 0.011(5) -0.007(5) 0.001(5)
C35 0.045(6) 0.030(6) 0.035(5) 0.007(4) -0.010(5) 0.010(5)
C36 0.080(8) 0.032(6) 0.043(6) 0.005(5) 0.001(6) -0.005(6)
C37 0.056(7) 0.069(9) 0.052(7) 0.031(7) -0.004(6) -0.029(7)
C38 0.043(7) 0.089(10) 0.049(7) 0.012(7) 0.008(6) -0.018(7)
C39 0.072(10) 0.148(16) 0.062(9) 0.018(10) -0.001(8) -0.023(11)
C40 0.095(13) 0.22(2) 0.065(11) 0.062(13) 0.008(11) -0.043(15)
C41 0.065(10) 0.182(19) 0.058(9) 0.054(11) -0.016(8) -0.061(11)
C42 0.086(10) 0.101(12) 0.062(9) 0.043(8) -0.004(8) -0.044(9)
C43 0.078(8) 0.058(8) 0.034(6) 0.004(6) 0.003(6) -0.001(7)
C44 0.093(11) 0.087(11) 0.071(10) 0.010(8) -0.013(8) 0.007(9)
C45 0.079(10) 0.079(11) 0.075(10) 0.004(8) -0.010(8) 0.008(9)
C46 0.054(8) 0.086(11) 0.119(13) 0.006(9) -0.006(8) 0.001(8)
C47 0.094(12) 0.139(13) 0.095(12) 0.021(12) 0.001(10) 0.019(12)
C48 0.145(17) 0.134(13) 0.099(14) 0.043(13) 0.036(13) 0.006(14)
C49 0.125(15) 0.123(16) 0.099(13) -0.010(11) 0.013(12) 0.022(10)
C50 0.112(13) 0.083(12) 0.110(13) -0.026(10) 0.017(10) -0.002(8)
C51 0.042(5) 0.028(5) 0.023(5) 0.007(4) -0.016(4) 0.009(4)
C52 0.035(5) 0.037(6) 0.031(5) -0.003(4) -0.001(4) 0.003(4)
C53 0.041(6) 0.034(6) 0.023(5) 0.006(4) -0.003(4) 0.000(5)
C54 0.031(5) 0.025(5) 0.039(6) 0.002(4) 0.004(5) -0.001(4)
C55 0.028(5) 0.026(5) 0.022(5) 0.001(4) 0.003(4) 0.000(4)
C56 0.047(6) 0.019(5) 0.022(5) 0.002(4) 0.008(4) -0.015(4)
C57 0.047(6) 0.024(5) 0.025(5) 0.000(4) 0.001(4) -0.010(4)
C58 0.042(6) 0.029(6) 0.031(5) -0.007(4) 0.003(5) -0.007(5)
C59 0.047(6) 0.047(7) 0.032(6) -0.011(5) 0.013(5) -0.011(5)
C60 0.040(6) 0.037(6) 0.036(6) 0.002(5) -0.002(5) 0.000(5)
C61 0.044(6) 0.030(5) 0.024(5) 0.007(4) -0.018(4) -0.002(5)
C62 0.056(7) 0.047(7) 0.031(6) 0.000(5) -0.014(5) 0.006(6)
C63 0.044(6) 0.049(7) 0.037(6) -0.007(5) -0.008(5) 0.022(5)
C64 0.044(6) 0.033(6) 0.036(6) -0.001(5) -0.004(5) 0.002(5)
C65 0.057(7) 0.054(8) 0.044(6) -0.015(6) -0.011(6) 0.007(6)
C66 0.058(8) 0.067(9) 0.085(10) -0.034(7) -0.014(7) 0.023(7)
C67 0.052(7) 0.062(9) 0.088(10) -0.024(7) -0.026(7) 0.027(7)
C68 0.063(8) 0.064(8) 0.057(7) -0.021(6) -0.035(6) 0.012(7)
C69 0.079(9) 0.074(9) 0.042(7) 0.029(6) -0.009(6) -0.023(8)
C70 0.068(7) 0.027(6) 0.025(5) 0.000(4) -0.008(5) 0.008(5)
C71 0.086(9) 0.045(7) 0.047(7) 0.013(6) -0.015(6) -0.001(6)
C72 0.102(10) 0.042(7) 0.037(6) 0.008(6) -0.016(7) 0.004(7)
C73 0.102(11) 0.056(9) 0.064(9) 0.007(7) 0.005(8) -0.022(8)
C74 0.124(13) 0.059(9) 0.064(9) 0.009(7) -0.001(9) 0.018(9)
C75 0.123(13) 0.072(10) 0.051(8) 0.011(7) -0.001(8) -0.023(7)
C76 0.111(11) 0.074(10) 0.033(7) 0.011(6) -0.023(7) -0.021(7)
C77 0.064(8) 0.090(11) 0.040(7) 0.018(7) -0.013(6) -0.014(8)
Cl1 0.080(2) 0.0499(19) 0.084(2) 0.0260(17) 0.0105(18) 0.0320(17)
Cl2 0.0549(17) 0.079(2) 0.0646(19) 0.0219(17) 0.0297(15) 0.0128(16)
Cl3 0.075(2) 0.093(2) 0.0299(14) -0.0003(15) -0.0247(14) -0.0075(19)
Cl4 0.106(3) 0.103(3) 0.0353(16) 0.0076(18) 0.0197(17) -0.035(2)
Cl5 0.0636(19) 0.103(3) 0.0346(15) -0.0206(16) 0.0140(14) 0.0052(18)
Cl6 0.100(3) 0.099(3) 0.151(4) -0.061(3) -0.059(3) 0.059(3)
Cl7 0.425(15) 0.224(10) 0.550(19) 0.000 0.085(13) 0.000
Cl8 0.244(9) 0.228(9) 0.282(10) -0.070(8) 0.001(7) -0.041(7)
Cl9 0.425(15) 0.224(10) 0.550(19) 0.000 0.085(13) 0.000
N1 0.043(5) 0.033(5) 0.033(4) 0.001(4) -0.008(4) 0.010(4)
N2 0.052(5) 0.030(5) 0.020(4) 0.006(3) -0.007(4) 0.000(4)
N3 0.053(5) 0.025(4) 0.023(4) 0.000(3) -0.006(4) -0.003(4)
N4 0.039(4) 0.020(4) 0.029(4) 0.006(3) -0.002(4) 0.003(3)
N5 0.031(4) 0.032(5) 0.032(4) 0.005(4) -0.009(4) -0.003(4)
N6 0.048(5) 0.025(5) 0.038(5) -0.005(4) -0.006(4) 0.008(4)
O1 0.040(4) 0.033(4) 0.029(3) 0.005(3) -0.006(3) 0.000(3)
O2 0.042(4) 0.020(3) 0.026(3) 0.004(3) -0.003(3) 0.003(3)
O3 0.048(4) 0.035(4) 0.023(3) 0.002(3) -0.005(3) -0.005(3)
O4 0.040(4) 0.042(4) 0.023(3) 0.007(3) -0.008(3) -0.008(3)
O5 0.038(4) 0.041(4) 0.052(4) 0.004(4) 0.005(3) 0.010(3)
O6 0.044(4) 0.048(4) 0.032(4) 0.005(3) -0.005(3) -0.002(3)
O7 0.040(4) 0.039(4) 0.021(3) 0.000(3) -0.005(3) 0.006(3)
O8 0.054(4) 0.033(4) 0.026(3) 0.000(3) -0.009(3) 0.015(3)
O9 0.077(5) 0.061(5) 0.028(4) 0.009(3) -0.013(4) -0.032(4)

loop_
_atom_type_symbol
_atom_type_description
_atom_type_scat_dispersion_real
_atom_type_scat_dispersion_imag
_atom_type_scat_source
C C 0.0033 0.0016 'International Tables Vol C Tables 4.2.6.8 and 6.1.1.4'
H H 0.0000 0.0000 'International Tables Vol C Tables 4.2.6.8 and 6.1.1.4'
N N 0.0061 0.0033 'International Tables Vol C Tables 4.2.6.8 and 6.1.1.4'
O O 0.0106 0.0060 'International Tables Vol C Tables 4.2.6.8 and 6.1.1.4'
Cl Cl 0.1484 0.1585 'International Tables Vol C Tables 4.2.6.8 and 6.1.1.4'
Dy Dy -0.1892 4.4098 'International Tables Vol C Tables 4.2.6.8 and 6.1.1.4'

loop_
_geom_angle_atom_site_label_1
_geom_angle_atom_site_label_2
_geom_angle_atom_site_label_3
_geom_angle
_geom_angle_site_symmetry_1
_geom_angle_site_symmetry_3
_geom_angle_publ_flag
O7 Dy1 O7 141.4(3) . 2_655 ?
O7 Dy1 O8 68.7(2) . . ?
O7 Dy1 O8 128.8(2) 2_655 . ?
O7 Dy1 O8 128.8(2) . 2_655 ?
O7 Dy1 O8 68.7(2) 2_655 2_655 ?
O8 Dy1 O8 133.2(3) . 2_655 ?
O7 Dy1 O9 76.3(2) . . ?
O7 Dy1 O9 136.0(2) 2_655 . ?
O8 Dy1 O9 77.7(2) . . ?
O8 Dy1 O9 68.4(2) 2_655 . ?
O7 Dy1 O9 136.0(2) . 2_655 ?
O7 Dy1 O9 76.3(2) 2_655 2_655 ?
O8 Dy1 O9 68.4(2) . 2_655 ?
O8 Dy1 O9 77.7(2) 2_655 2_655 ?
O9 Dy1 O9 85.9(4) . 2_655 ?
O7 Dy1 N5 69.7(2) . . ?
O7 Dy1 N5 85.1(2) 2_655 . ?
O8 Dy1 N5 138.3(2) . . ?
O8 Dy1 N5 76.9(2) 2_655 . ?
O9 Dy1 N5 94.1(3) . . ?
O9 Dy1 N5 152.6(2) 2_655 . ?
O7 Dy1 N5 85.1(2) . 2_655 ?
O7 Dy1 N5 69.7(2) 2_655 2_655 ?
O8 Dy1 N5 76.9(2) . 2_655 ?
O8 Dy1 N5 138.3(2) 2_655 2_655 ?
O9 Dy1 N5 152.6(2) . 2_655 ?
O9 Dy1 N5 94.1(3) 2_655 2_655 ?
N5 Dy1 N5 98.2(3) . 2_655 ?
O4 Dy2 O2 142.3(2) . . ?
O4 Dy2 O3 70.3(2) . . ?
O2 Dy2 O3 128.2(2) . . ?
O4 Dy2 O1 125.1(2) . . ?
O2 Dy2 O1 70.4(2) . . ?
O3 Dy2 O1 132.3(2) . . ?
O4 Dy2 O6 138.5(2) . . ?
O2 Dy2 O6 75.1(2) . . ?
O3 Dy2 O6 70.1(2) . . ?
O1 Dy2 O6 75.9(2) . . ?
O4 Dy2 O5 76.0(2) . . ?
O2 Dy2 O5 137.0(2) . . ?
O3 Dy2 O5 73.0(2) . . ?
O1 Dy2 O5 69.4(2) . . ?
O6 Dy2 O5 81.0(2) . . ?
O4 Dy2 N2 86.9(2) . . ?
O2 Dy2 N2 69.7(2) . . ?
O3 Dy2 N2 77.0(2) . . ?
O1 Dy2 N2 140.0(2) . . ?
O6 Dy2 N2 96.0(2) . . ?
O5 Dy2 N2 149.0(2) . . ?
O4 Dy2 N4 68.1(2) . . ?
O2 Dy2 N4 83.1(2) . . ?
O3 Dy2 N4 137.4(2) . . ?
O1 Dy2 N4 81.2(2) . . ?
O6 Dy2 N4 152.5(2) . . ?
O5 Dy2 N4 104.9(2) . . ?
N2 Dy2 N4 91.9(2) . . ?
O4 Dy2 H4A 22.0 . . ?
O2 Dy2 H4A 164.3 . . ?
O3 Dy2 H4A 57.4 . . ?
O1 Dy2 H4A 118.1 . . ?
O6 Dy2 H4A 118.9 . . ?
O5 Dy2 H4A 56.7 . . ?
N2 Dy2 H4A 100.3 . . ?
N4 Dy2 H4A 85.2 . . ?
O1 C1 C6 123.9(9) . . ?
O1 C1 C2 118.8(8) . . ?
C6 C1 C2 117.3(8) . . ?
C3 C2 C1 120.4(9) . . ?
C3 C2 C7 121.5(9) . . ?
C1 C2 C7 118.1(9) . . ?
C4 C3 C2 120.5(9) . . ?
C4 C3 H3 119.7 . . ?
C2 C3 H3 119.7 . . ?
C5 C4 C3 121.2(9) . . ?
C5 C4 Cl1 118.8(8) . . ?
C3 C4 Cl1 120.0(8) . . ?
C4 C5 C6 120.5(9) . . ?
C4 C5 H5 119.8 . . ?
C6 C5 H5 119.8 . . ?
C1 C6 C5 119.7(9) . . ?
C1 C6 C16 120.0(8) . . ?
C5 C6 C16 120.3(9) . . ?
C2 C7 N1 109.8(8) . . ?
C2 C7 H7A 109.7 . . ?
N1 C7 H7A 109.7 . . ?
C2 C7 H7B 109.7 . . ?
N1 C7 H7B 109.7 . . ?
H7A C7 H7B 108.2 . . ?
C9 C8 N1 111.4(7) . . ?
C9 C8 H8A 109.3 . . ?
N1 C8 H8A 109.3 . . ?
C9 C8 H8B 109.3 . . ?
N1 C8 H8B 109.3 . . ?
H8A C8 H8B 108.0 . . ?
C14 C9 C10 117.9(9) . . ?
C14 C9 C8 122.2(9) . . ?
C10 C9 C8 119.8(8) . . ?
O2 C10 C11 121.4(8) . . ?
O2 C10 C9 117.1(8) . . ?
C11 C10 C9 121.4(9) . . ?
C12 C11 C10 119.0(9) . . ?
C12 C11 C15 119.1(8) . . ?
C10 C11 C15 121.9(8) . . ?
C11 C12 C13 120.3(9) . . ?
C11 C12 H12 119.9 . . ?
C13 C12 H12 119.9 . . ?
C14 C13 C12 121.1(9) . . ?
C14 C13 Cl2 119.2(8) . . ?
C12 C13 Cl2 119.7(8) . . ?
C13 C14 C9 120.2(10) . . ?
C13 C14 H14 119.9 . . ?
C9 C14 H14 119.9 . . ?
N2 C15 C11 126.9(8) . . ?
N2 C15 H15 116.5 . . ?
C11 C15 H15 116.5 . . ?
O5 C16 C6 128.7(9) . . ?
O5 C16 H16 115.6 . . ?
C6 C16 H16 115.6 . . ?
O3 C17 C18 119.7(8) . . ?
O3 C17 C22 120.6(9) . . ?
C18 C17 C22 119.8(9) . . ?
C17 C18 C19 119.3(9) . . ?
C17 C18 C23 118.7(8) . . ?
C19 C18 C23 122.0(9) . . ?
C20 C19 C18 119.5(10) . . ?
C20 C19 H19 120.2 . . ?
C18 C19 H19 120.2 . . ?
C21 C20 C19 122.3(9) . . ?
C21 C20 Cl3 119.9(8) . . ?
C19 C20 Cl3 117.8(8) . . ?
C20 C21 C22 119.9(9) . . ?
C20 C21 H21 120.1 . . ?
C22 C21 H21 120.1 . . ?
C21 C22 C17 119.2(9) . . ?
C21 C22 C34 118.1(9) . . ?
C17 C22 C34 122.6(8) . . ?
C18 C23 N3 110.8(8) . . ?
C18 C23 H23A 109.5 . . ?
N3 C23 H23A 109.5 . . ?
C18 C23 H23B 109.5 . . ?
N3 C23 H23B 109.5 . . ?
H23A C23 H23B 108.1 . . ?
C25 C24 N3 112.4(8) . . ?
C25 C24 H24A 109.1 . . ?
N3 C24 H24A 109.1 . . ?
C25 C24 H24B 109.1 . . ?
N3 C24 H24B 109.1 . . ?
H24A C24 H24B 107.9 . . ?
C30 C25 C26 117.6(9) . . ?
C30 C25 C24 122.2(9) . . ?
C26 C25 C24 119.9(8) . . ?
O4 C26 C25 120.0(8) . . ?
O4 C26 C27 118.7(8) . . ?
C25 C26 C27 121.3(8) . . ?
C26 C27 C28 119.3(9) . . ?
C26 C27 C31 122.7(9) . . ?
C28 C27 C31 118.0(9) . . ?
C29 C28 C27 118.8(9) . . ?
C29 C28 H28 120.6 . . ?
C27 C28 H28 120.6 . . ?
C28 C29 C30 121.5(9) . . ?
C28 C29 Cl4 119.0(8) . . ?
C30 C29 Cl4 119.5(8) . . ?
C25 C30 C29 121.6(9) . . ?
C25 C30 H30 119.2 . . ?
C29 C30 H30 119.2 . . ?
N4 C31 C27 127.4(9) . . ?
N4 C31 H31 116.3 . . ?
C27 C31 H31 116.3 . . ?
N4 C32 C33 108.6(7) . . ?
N4 C32 H32A 110.0 . . ?
C33 C32 H32A 110.0 . . ?
N4 C32 H32B 110.0 . . ?
C33 C32 H32B 110.0 . . ?
H32A C32 H32B 108.3 . . ?
C32 C33 C32 110.4(10) 2_655 . ?
C32 C33 H33A 109.6 2_655 . ?
C32 C33 H33A 109.6 . . ?
C32 C33 H33B 109.6 2_655 . ?
C32 C33 H33B 109.6 . . ?
H33A C33 H33B 108.1 . . ?
O6 C34 C22 124.3(9) . . ?
O6 C34 H34 117.8 . . ?
C22 C34 H34 117.8 . . ?
N1 C35 C36 115.6(8) . . ?
N1 C35 H35A 108.4 . . ?
C36 C35 H35A 108.4 . . ?
N1 C35 H35B 108.4 . . ?
C36 C35 H35B 108.4 . . ?
H35A C35 H35B 107.4 . . ?
C37 C36 C35 115.8(9) . . ?
C37 C36 H36A 108.3 . . ?
C35 C36 H36A 108.3 . . ?
C37 C36 H36B 108.3 . . ?
C35 C36 H36B 108.3 . . ?
H36A C36 H36B 107.4 . . ?
C42 C37 C38 120.2(12) . . ?
C42 C37 C36 120.1(13) . . ?
C38 C37 C36 119.7(10) . . ?
C39 C38 C37 120.2(13) . . ?
C39 C38 H38 119.9 . . ?
C37 C38 H38 119.9 . . ?
C40 C39 C38 123.6(18) . . ?
C40 C39 H39 118.2 . . ?
C38 C39 H39 118.2 . . ?
C39 C40 C41 120.7(18) . . ?
C39 C40 H40 119.6 . . ?
C41 C40 H40 119.6 . . ?
C40 C41 C42 118.7(15) . . ?
C40 C41 H41 120.7 . . ?
C42 C41 H41 120.7 . . ?
C37 C42 C41 116.6(15) . . ?
C37 C42 H42 121.7 . . ?
C41 C42 H42 121.7 . . ?
C44 C43 N3 115.6(10) . . ?
C44 C43 H43A 108.4 . . ?
N3 C43 H43A 108.4 . . ?
C44 C43 H43B 108.4 . . ?
N3 C43 H43B 108.4 . . ?
H43A C43 H43B 107.4 . . ?
C43 C44 C45 112.8(11) . . ?
C43 C44 H44A 109.0 . . ?
C45 C44 H44A 109.0 . . ?
C43 C44 H44B 109.0 . . ?
C45 C44 H44B 109.0 . . ?
H44A C44 H44B 107.8 . . ?
C46 C45 C50 119.7(14) . . ?
C46 C45 C44 124.0(14) . . ?
C50 C45 C44 116.1(13) . . ?
C45 C46 C47 125.5(16) . . ?
C45 C46 H46 117.2 . . ?
C47 C46 H46 117.2 . . ?
C46 C47 C48 116.7(17) . . ?
C46 C47 H47 121.6 . . ?
C48 C47 H47 121.6 . . ?
C49 C48 C47 119(2) . . ?
C49 C48 H48 120.3 . . ?
C47 C48 H48 120.3 . . ?
C48 C49 C50 123(2) . . ?
C48 C49 H49 118.7 . . ?
C50 C49 H49 118.7 . . ?
C45 C50 C49 116.1(16) . . ?
C45 C50 H50 122.0 . . ?
C49 C50 H50 122.0 . . ?
N2 C51 C52 110.1(7) . . ?
N2 C51 H51A 109.6 . . ?
C52 C51 H51A 109.6 . . ?
N2 C51 H51B 109.6 . . ?
C52 C51 H51B 109.6 . . ?
H51A C51 H51B 108.2 . . ?
C53 C52 C51 112.3(7) . . ?
C53 C52 H52A 109.1 . . ?
C51 C52 H52A 109.1 . . ?
C53 C52 H52B 109.1 . . ?
C51 C52 H52B 109.1 . . ?
H52A C52 H52B 107.9 . . ?
N5 C53 C52 108.6(7) . . ?
N5 C53 H53A 110.0 . . ?
C52 C53 H53A 110.0 . . ?
N5 C53 H53B 110.0 . . ?
C52 C53 H53B 110.0 . . ?
H53A C53 H53B 108.4 . . ?
N5 C54 C55 127.8(9) . . ?
N5 C54 H54 116.1 . . ?
C55 C54 H54 116.1 . . ?
C56 C55 C60 118.4(8) . . ?
C56 C55 C54 122.4(8) . . ?
C60 C55 C54 118.9(8) . . ?
O7 C56 C55 121.4(8) . . ?
O7 C56 C57 118.0(8) . . ?
C55 C56 C57 120.6(8) . . ?
C58 C57 C56 120.0(9) . . ?
C58 C57 C61 121.9(8) . . ?
C56 C57 C61 117.9(8) . . ?
C57 C58 C59 119.0(9) . . ?
C57 C58 H58 120.5 . . ?
C59 C58 H58 120.5 . . ?
C60 C59 C58 122.5(9) . . ?
C60 C59 Cl5 118.3(8) . . ?
C58 C59 Cl5 119.1(8) . . ?
C59 C60 C55 119.4(9) . . ?
C59 C60 H60 120.3 . . ?
C55 C60 H60 120.3 . . ?
N6 C61 C57 112.7(7) . . ?
N6 C61 H61A 109.1 . . ?
C57 C61 H61A 109.1 . . ?
N6 C61 H61B 109.1 . . ?
C57 C61 H61B 109.1 . . ?
H61A C61 H61B 107.8 . . ?
C63 C62 N6 112.4(8) . . ?
C63 C62 H62A 109.1 . . ?
N6 C62 H62A 109.1 . . ?
C63 C62 H62B 109.1 . . ?
N6 C62 H62B 109.1 . . ?
H62A C62 H62B 107.9 . . ?
C68 C63 C64 120.3(9) . . ?
C68 C63 C62 123.9(9) . . ?
C64 C63 C62 115.5(8) . . ?
O8 C64 C65 123.0(9) . . ?
O8 C64 C63 119.8(9) . . ?
C65 C64 C63 117.2(9) . . ?
C66 C65 C64 119.9(10) . . ?
C66 C65 C69 121.2(10) . 2_655 ?
C64 C65 C69 118.8(10) . 2_655 ?
C67 C66 C65 120.9(11) . . ?
C67 C66 H66 119.5 . . ?
C65 C66 H66 119.5 . . ?
C66 C67 C68 121.1(11) . . ?
C66 C67 Cl6 120.0(10) . . ?
C68 C67 Cl6 118.7(9) . . ?
C63 C68 C67 120.3(10) . . ?
C63 C68 H68 119.9 . . ?
C67 C68 H68 119.9 . . ?
O9 C69 C65 127.5(10) . 2_655 ?
O9 C69 H69 116.2 . . ?
C65 C69 H69 116.2 2_655 . ?
N6 C70 C71 112.9(8) . . ?
N6 C70 H70A 109.0 . . ?
C71 C70 H70A 109.0 . . ?
N6 C70 H70B 109.0 . . ?
C71 C70 H70B 109.0 . . ?
H70A C70 H70B 107.8 . . ?
C72 C71 C70 112.5(9) . . ?
C72 C71 H71A 109.1 . . ?
C70 C71 H71A 109.1 . . ?
C72 C71 H71B 109.1 . . ?
C70 C71 H71B 109.1 . . ?
H71A C71 H71B 107.8 . . ?
C77 C72 C73 120.4(12) . . ?
C77 C72 C71 125.1(13) . . ?
C73 C72 C71 114.4(12) . . ?
C74 C73 C72 118.4(13) . . ?
C74 C73 H73 120.8 . . ?
C72 C73 H73 120.8 . . ?
C75 C74 C73 117.4(14) . . ?
C75 C74 H74 121.3 . . ?
C73 C74 H74 121.3 . . ?
C76 C75 C74 123.9(14) . . ?
C76 C75 H75 118.0 . . ?
C74 C75 H75 118.0 . . ?
C75 C76 C77 115.6(14) . . ?
C75 C76 H76 122.2 . . ?
C77 C76 H76 122.2 . . ?
C72 C77 C76 124.2(14) . . ?
C72 C77 H77 117.9 . . ?
C76 C77 H77 117.9 . . ?
C8 N1 C35 114.3(7) . . ?
C8 N1 C7 112.8(7) . . ?
C35 N1 C7 113.1(7) . . ?
C15 N2 C51 115.1(8) . . ?
C15 N2 Dy2 130.1(6) . . ?
C51 N2 Dy2 114.5(6) . . ?
C43 N3 C23 108.9(7) . . ?
C43 N3 C24 115.3(8) . . ?
C23 N3 C24 111.0(7) . . ?
C31 N4 C32 115.6(8) . . ?
C31 N4 Dy2 131.1(6) . . ?
C32 N4 Dy2 113.4(5) . . ?
C54 N5 C53 117.7(8) . . ?
C54 N5 Dy1 128.8(6) . . ?
C53 N5 Dy1 113.2(6) . . ?
C70 N6 C61 114.7(7) . . ?
C70 N6 C62 115.4(7) . . ?
C61 N6 C62 111.2(7) . . ?
C1 O1 Dy2 136.4(6) . . ?
C10 O2 Dy2 141.3(5) . . ?
C10 O2 H2A 101.6 . . ?
Dy2 O2 H2A 101.6 . . ?
C17 O3 Dy2 133.4(6) . . ?
C26 O4 Dy2 150.9(6) . . ?
C26 O4 H4A 98.3 . . ?
Dy2 O4 H4A 98.6 . . ?
C16 O5 Dy2 131.8(7) . . ?
C34 O6 Dy2 133.6(6) . . ?
C56 O7 Dy1 139.4(5) . . ?
C64 O8 Dy1 144.6(6) . . ?
C69 O9 Dy1 134.4(7) . . ?

loop_
_geom_bond_atom_site_label_1
_geom_bond_atom_site_label_2
_geom_bond_distance
_geom_bond_site_symmetry_2
_geom_bond_publ_flag
Dy1 O7 2.251(6) . ?
Dy1 O7 2.251(6) 2_655 ?
Dy1 O8 2.260(6) . ?
Dy1 O8 2.260(6) 2_655 ?
Dy1 O9 2.497(7) . ?
Dy1 O9 2.497(7) 2_655 ?
Dy1 N5 2.547(7) . ?
Dy1 N5 2.547(7) 2_655 ?
Dy2 O4 2.227(6) . ?
Dy2 O2 2.235(6) . ?
Dy2 O3 2.274(6) . ?
Dy2 O1 2.304(6) . ?
Dy2 O6 2.461(6) . ?
Dy2 O5 2.506(6) . ?
Dy2 N2 2.512(8) . ?
Dy2 N4 2.583(7) . ?
Dy2 H4A 2.5585 . ?
C1 O1 1.284(10) . ?
C1 C6 1.409(12) . ?
C1 C2 1.409(13) . ?
C2 C3 1.381(13) . ?
C2 C7 1.506(13) . ?
C3 C4 1.365(13) . ?
C3 H3 0.9500 . ?
C4 C5 1.338(14) . ?
C4 Cl1 1.754(9) . ?
C5 C6 1.410(13) . ?
C5 H5 0.9500 . ?
C6 C16 1.426(14) . ?
C7 N1 1.518(11) . ?
C7 H7A 0.9900 . ?
C7 H7B 0.9900 . ?
C8 C9 1.501(13) . ?
C8 N1 1.507(11) . ?
C8 H8A 0.9900 . ?
C8 H8B 0.9900 . ?
C9 C14 1.387(13) . ?
C9 C10 1.410(12) . ?
C10 O2 1.330(10) . ?
C10 C11 1.385(12) . ?
C11 C12 1.367(12) . ?
C11 C15 1.458(12) . ?
C12 C13 1.385(13) . ?
C12 H12 0.9500 . ?
C13 C14 1.370(13) . ?
C13 Cl2 1.757(10) . ?
C14 H14 0.9500 . ?
C15 N2 1.289(11) . ?
C15 H15 0.9500 . ?
C16 O5 1.229(11) . ?
C16 H16 0.9500 . ?
C17 O3 1.313(10) . ?
C17 C18 1.392(13) . ?
C17 C22 1.423(12) . ?
C18 C19 1.419(13) . ?
C18 C23 1.490(13) . ?
C19 C20 1.369(13) . ?
C19 H19 0.9500 . ?
C20 C21 1.361(14) . ?
C20 Cl3 1.753(10) . ?
C21 C22 1.401(12) . ?
C21 H21 0.9500 . ?
C22 C34 1.449(13) . ?
C23 N3 1.518(11) . ?
C23 H23A 0.9900 . ?
C23 H23B 0.9900 . ?
C24 C25 1.497(13) . ?
C24 N3 1.526(11) . ?
C24 H24A 0.9900 . ?
C24 H24B 0.9900 . ?
C25 C30 1.377(12) . ?
C25 C26 1.400(12) . ?
C26 O4 1.316(10) . ?
C26 C27 1.404(12) . ?
C27 C28 1.406(13) . ?
C27 C31 1.460(13) . ?
C28 C29 1.368(14) . ?
C28 H28 0.9500 . ?
C29 C30 1.383(13) . ?
C29 Cl4 1.743(9) . ?
C30 H30 0.9500 . ?
C31 N4 1.281(11) . ?
C31 H31 0.9500 . ?
C32 N4 1.476(10) . ?
C32 C33 1.532(11) . ?
C32 H32A 0.9900 . ?
C32 H32B 0.9900 . ?
C33 C32 1.532(11) 2_655 ?
C33 H33A 0.9900 . ?
C33 H33B 0.9900 . ?
C34 O6 1.240(10) . ?
C34 H34 0.9500 . ?
C35 N1 1.513(11) . ?
C35 C36 1.538(13) . ?
C35 H35A 0.9900 . ?
C35 H35B 0.9900 . ?
C36 C37 1.530(15) . ?
C36 H36A 0.9900 . ?
C36 H36B 0.9900 . ?
C37 C42 1.380(16) . ?
C37 C38 1.397(16) . ?
C38 C39 1.316(16) . ?
C38 H38 0.9500 . ?
C39 C40 1.30(2) . ?
C39 H39 0.9500 . ?
C40 C41 1.39(2) . ?
C40 H40 0.9500 . ?
C41 C42 1.457(19) . ?
C41 H41 0.9500 . ?
C42 H42 0.9500 . ?
C43 C44 1.451(16) . ?
C43 N3 1.488(13) . ?
C43 H43A 0.9900 . ?
C43 H43B 0.9900 . ?
C44 C45 1.556(18) . ?
C44 H44A 0.9900 . ?
C44 H44B 0.9900 . ?
C45 C46 1.347(17) . ?
C45 C50 1.418(19) . ?
C46 C47 1.42(2) . ?
C46 H46 0.9500 . ?
C47 C48 1.43(2) . ?
C47 H47 0.9500 . ?
C48 C49 1.38(2) . ?
C48 H48 0.9500 . ?
C49 C50 1.49(2) . ?
C49 H49 0.9500 . ?
C50 H50 0.9500 . ?
C51 N2 1.458(11) . ?
C51 C52 1.529(11) . ?
C51 H51A 0.9900 . ?
C51 H51B 0.9900 . ?
C52 C53 1.526(12) . ?
C52 H52A 0.9900 . ?
C52 H52B 0.9900 . ?
C53 N5 1.466(10) . ?
C53 H53A 0.9900 . ?
C53 H53B 0.9900 . ?
C54 N5 1.267(11) . ?
C54 C55 1.438(12) . ?
C54 H54 0.9500 . ?
C55 C56 1.395(12) . ?
C55 C60 1.413(12) . ?
C56 O7 1.322(10) . ?
C56 C57 1.426(12) . ?
C57 C58 1.366(12) . ?
C57 C61 1.521(12) . ?
C58 C59 1.394(13) . ?
C58 H58 0.9500 . ?
C59 C60 1.374(13) . ?
C59 Cl5 1.747(9) . ?
C60 H60 0.9500 . ?
C61 N6 1.504(11) . ?
C61 H61A 0.9900 . ?
C61 H61B 0.9900 . ?
C62 C63 1.507(13) . ?
C62 N6 1.520(12) . ?
C62 H62A 0.9900 . ?
C62 H62B 0.9900 . ?
C63 C68 1.343(14) . ?
C63 C64 1.461(13) . ?
C64 O8 1.243(11) . ?
C64 C65 1.410(13) . ?
C65 C66 1.398(15) . ?
C65 C69 1.457(14) 2_655 ?
C66 C67 1.341(16) . ?
C66 H66 0.9500 . ?
C67 C68 1.411(15) . ?
C67 Cl6 1.746(11) . ?
C68 H68 0.9500 . ?
C69 O9 1.213(12) . ?
C69 C65 1.457(14) 2_655 ?
C69 H69 0.9500 . ?
C70 N6 1.465(12) . ?
C70 C71 1.535(12) . ?
C70 H70A 0.9900 . ?
C70 H70B 0.9900 . ?
C71 C72 1.507(15) . ?
C71 H71A 0.9900 . ?
C71 H71B 0.9900 . ?
C72 C77 1.320(16) . ?
C72 C73 1.420(17) . ?
C73 C74 1.419(17) . ?
C73 H73 0.9500 . ?
C74 C75 1.412(18) . ?
C74 H74 0.9500 . ?
C75 C76 1.366(18) . ?
C75 H75 0.9500 . ?
C76 C77 1.408(17) . ?
C76 H76 0.9500 . ?
C77 H77 0.9500 . ?
O2 H2A 0.9700 . ?
O4 H4A 0.9693 . ?
